data_4109050
loop_
_publ_author_name
'Soya Gamsey'
'Aaron Miller'
'Marilyn M. Olmstead'
'Christine M. Beavers'
'Lacie C. Hirayama'
'Sulolit Pradhan'
'Ritchie A. Wessling'
'Bakthan Singaram'

_publ_section_title
;
 Boronic Acid-Based Bipyridinium Salts as Tunable Receptors for
 Monosaccharides and \a-Hydroxycarboxylates
;
_journal_name_full 'Journal of the American Chemical Society'
_journal_page_first 1278
_journal_page_last 1286
_journal_paper_doi 10.1021/ja066567i
_journal_volume 129
_journal_year 2007
_chemical_formula_moiety 'C106 H90 B6 N6 O32 S6, 2(C H4 O), 2(H2 O)'
_chemical_formula_sum 'C108 H102 B6 N6 O36 S6'
_chemical_formula_weight 2317.18
_chemical_name_common (BBV)3(HPTS)2.2CH3OH.2H2O
_chemical_name_systematic
; 
 ? 
;
_space_group_IT_number 2
_symmetry_cell_setting triclinic
_symmetry_space_group_name_Hall '-P 1'
_symmetry_space_group_name_H-M 'P -1'
_atom_sites_solution_hydrogens geom
_atom_sites_solution_primary direct
_atom_sites_solution_secondary difmap
_audit_creation_method SHELXL-97
_cell_angle_alpha 102.126(2)
_cell_angle_beta 90.323(2)
_cell_angle_gamma 105.605(2)
_cell_formula_units_Z 1
_cell_length_a 9.5930(12)
_cell_length_b 13.9110(17)
_cell_length_c 20.342(2)
_cell_measurement_reflns_used 2675
_cell_measurement_temperature 93(2)
_cell_measurement_theta_max 24.2
_cell_measurement_theta_min 2.3
_cell_volume 2550.6(5)
_computing_cell_refinement 'SAINT (Bruker, 2005)'
_computing_data_collection 'Apex2 (Bruker, 2005)'
_computing_data_reduction SAINT
_computing_molecular_graphics 'SHELXTL 5.1, XP (Sheldrick, 1994)'
_computing_publication_material SHELXL-97
_computing_structure_refinement 'SHELXL-97 (Sheldrick, 1997)'
_computing_structure_solution 'SHELXS-97 (Sheldrick, 1990)'
_diffrn_ambient_temperature 93(2)
_diffrn_detector_area_resol_mean 8.3
_diffrn_measured_fraction_theta_full 0.998
_diffrn_measured_fraction_theta_max 0.998
_diffrn_measurement_device_type 'Bruker ApexII'
_diffrn_measurement_method \w
_diffrn_radiation_monochromator graphite
_diffrn_radiation_source 'fine-focus sealed tube'
_diffrn_radiation_type MoK\a
_diffrn_radiation_wavelength 0.71073
_diffrn_reflns_av_R_equivalents 0.1020
_diffrn_reflns_av_sigmaI/netI 0.1489
_diffrn_reflns_limit_h_max 11
_diffrn_reflns_limit_h_min -11
_diffrn_reflns_limit_k_max 17
_diffrn_reflns_limit_k_min -17
_diffrn_reflns_limit_l_max 25
_diffrn_reflns_limit_l_min -25
_diffrn_reflns_number 26407
_diffrn_reflns_theta_full 26.40
_diffrn_reflns_theta_max 26.40
_diffrn_reflns_theta_min 2.05
_diffrn_standards_number 0
_exptl_absorpt_coefficient_mu 0.228
_exptl_absorpt_correction_T_max 0.996
_exptl_absorpt_correction_T_min 0.957
_exptl_absorpt_correction_type multi-scan
_exptl_absorpt_process_details 'SADABS 2.10 (Sheldrick, 2003)'
_exptl_crystal_colour red
_exptl_crystal_density_diffrn 1.509
_exptl_crystal_description needle
_exptl_crystal_F_000 1206
_exptl_crystal_size_max 0.38
_exptl_crystal_size_mid 0.25
_exptl_crystal_size_min 0.02
_refine_diff_density_max 0.805
_refine_diff_density_min -0.429
_refine_diff_density_rms 0.092
_refine_ls_extinction_coef 0.0062(7)
_refine_ls_extinction_expression Fc^*^=kFc[1+0.001xFc^2^\l^3^/sin(2\q)]^-1/4^
_refine_ls_extinction_method SHELXL
_refine_ls_goodness_of_fit_ref 0.981
_refine_ls_hydrogen_treatment constr
_refine_ls_matrix_type full
_refine_ls_number_parameters 761
_refine_ls_number_reflns 10432
_refine_ls_number_restraints 10
_refine_ls_restrained_S_all 0.980
_refine_ls_R_factor_all 0.1565
_refine_ls_R_factor_gt 0.0629
_refine_ls_shift/su_max 0.008
_refine_ls_shift/su_mean 0.000
_refine_ls_structure_factor_coef Fsqd
_refine_ls_weighting_details 'calc w=1/[\s^2^(Fo^2^)+(0.0765P)^2^] where P=(Fo^2^+2Fc^2^)/3'
_refine_ls_weighting_scheme calc
_refine_ls_wR_factor_gt 0.1394
_refine_ls_wR_factor_ref 0.1810
_reflns_number_gt 5162
_reflns_number_total 10432
_reflns_threshold_expression >2sigma(I)
_cod_data_source_file ja066567isi20060911_104203.cif
_cod_data_source_block cb02
_cod_database_code 4109050

loop_
_symmetry_equiv_pos_as_xyz
'x, y, z'
'-x, -y, -z'

loop_
_atom_site_label
_atom_site_type_symbol
_atom_site_fract_x
_atom_site_fract_y
_atom_site_fract_z
_atom_site_U_iso_or_equiv
_atom_site_adp_type
_atom_site_occupancy
_atom_site_symmetry_multiplicity
_atom_site_calc_flag
_atom_site_refinement_flags
O1 O 0.6065(4) 0.8696(3) 0.19787(16) 0.0312(8) Uani 1 1 d D
H1 H 0.572(5) 0.8041(16) 0.189(2) 0.037 Uiso 1 1 d D
O2 O 0.7907(4) 1.0164(3) 0.23047(17) 0.0338(8) Uani 1 1 d D
H2 H 0.882(2) 1.045(4) 0.233(2) 0.041 Uiso 1 1 d D
O3 O -0.1669(3) -0.0729(2) 0.06283(14) 0.0273(8) Uani 1 1 d .
O4 O -0.1400(3) -0.1468(2) -0.04962(14) 0.0264(8) Uani 1 1 d D
H4 H -0.087(4) -0.169(3) -0.0800(18) 0.032 Uiso 1 1 d D
N1 N 0.9122(4) 0.5397(3) 0.12082(18) 0.0252(9) Uani 1 1 d .
N2 N 0.4336(4) 0.0931(3) 0.18226(16) 0.0189(8) Uani 1 1 d .
C1 C 0.8768(5) 0.7691(3) 0.1670(2) 0.0226(10) Uani 1 1 d .
H1B H 0.8042 0.7420 0.1310 0.027 Uiso 1 1 calc R
C2 C 0.8667(5) 0.8519(4) 0.2171(2) 0.0242(11) Uani 1 1 d .
C3 C 0.9749(5) 0.8874(4) 0.2706(2) 0.0287(11) Uani 1 1 d .
H3A H 0.9709 0.9431 0.3060 0.034 Uiso 1 1 calc R
C4 C 1.0870(5) 0.8422(4) 0.2724(2) 0.0289(12) Uani 1 1 d .
H4B H 1.1578 0.8665 0.3093 0.035 Uiso 1 1 calc R
C5 C 1.0965(5) 0.7630(4) 0.2216(2) 0.0281(11) Uani 1 1 d .
H5A H 1.1751 0.7338 0.2226 0.034 Uiso 1 1 calc R
C6 C 0.9911(5) 0.7254(3) 0.1687(2) 0.0245(11) Uani 1 1 d .
C7 C 1.0054(6) 0.6402(4) 0.1119(2) 0.0312(12) Uani 1 1 d .
H7A H 0.9764 0.6530 0.0685 0.037 Uiso 1 1 calc R
H7B H 1.1079 0.6385 0.1108 0.037 Uiso 1 1 calc R
C8 C 0.9473(5) 0.4990(4) 0.1713(2) 0.0244(11) Uani 1 1 d .
H8A H 1.0348 0.5322 0.1984 0.029 Uiso 1 1 calc R
C9 C 0.8587(5) 0.4108(3) 0.1839(2) 0.0216(10) Uani 1 1 d .
H9A H 0.8852 0.3830 0.2194 0.026 Uiso 1 1 calc R
C10 C 0.7280(5) 0.3609(3) 0.1443(2) 0.0197(10) Uani 1 1 d .
C11 C 0.6952(5) 0.4061(4) 0.0930(2) 0.0249(11) Uani 1 1 d .
H11A H 0.6075 0.3756 0.0657 0.030 Uiso 1 1 calc R
C12 C 0.7890(5) 0.4941(4) 0.0820(2) 0.0283(11) Uani 1 1 d .
H12A H 0.7663 0.5231 0.0465 0.034 Uiso 1 1 calc R
C13 C 0.3928(5) 0.1442(3) 0.1392(2) 0.0213(10) Uani 1 1 d .
H13B H 0.2978 0.1203 0.1178 0.026 Uiso 1 1 calc R
C14 C 0.4871(5) 0.2295(3) 0.1262(2) 0.0211(10) Uani 1 1 d .
H14A H 0.4573 0.2638 0.0954 0.025 Uiso 1 1 calc R
C15 C 0.6275(5) 0.2676(3) 0.1577(2) 0.0192(10) Uani 1 1 d .
C16 C 0.6647(5) 0.2134(3) 0.2019(2) 0.0210(10) Uani 1 1 d .
H16A H 0.7583 0.2365 0.2247 0.025 Uiso 1 1 calc R
C17 C 0.5681(5) 0.1273(3) 0.2130(2) 0.0197(10) Uani 1 1 d .
H17A H 0.5961 0.0908 0.2430 0.024 Uiso 1 1 calc R
C18 C 0.3276(5) 0.0009(3) 0.1957(2) 0.0204(10) Uani 1 1 d .
H18A H 0.2523 0.0216 0.2239 0.024 Uiso 1 1 calc R
H18B H 0.3778 -0.0353 0.2208 0.024 Uiso 1 1 calc R
C19 C 0.2565(5) -0.0708(3) 0.1298(2) 0.0186(10) Uani 1 1 d .
C20 C 0.3265(5) -0.1372(3) 0.0938(2) 0.0229(11) Uani 1 1 d .
H20A H 0.4158 -0.1415 0.1117 0.027 Uiso 1 1 calc R
C21 C 0.2674(5) -0.1980(4) 0.0316(2) 0.0278(11) Uani 1 1 d .
H21A H 0.3161 -0.2434 0.0066 0.033 Uiso 1 1 calc R
C22 C 0.1351(5) -0.1915(3) 0.0062(2) 0.0244(11) Uani 1 1 d .
H22A H 0.0956 -0.2322 -0.0369 0.029 Uiso 1 1 calc R
C23 C 0.0600(5) -0.1272(3) 0.0421(2) 0.0222(10) Uani 1 1 d .
C24 C 0.1234(5) -0.0660(3) 0.1048(2) 0.0194(10) Uani 1 1 d .
H24A H 0.0749 -0.0210 0.1305 0.023 Uiso 1 1 calc R
C25 C -0.3026(5) -0.0582(4) 0.0440(2) 0.0310(12) Uani 1 1 d .
H25A H -0.2889 -0.0194 0.0084 0.046 Uiso 1 1 calc R
H25B H -0.3387 -0.0204 0.0832 0.046 Uiso 1 1 calc R
H25C H -0.3731 -0.1249 0.0273 0.046 Uiso 1 1 calc R
B1 B 0.7510(6) 0.9119(4) 0.2138(3) 0.0277(13) Uani 1 1 d .
B2 B -0.0884(6) -0.1165(4) 0.0163(2) 0.0219(12) Uani 1 1 d .
O5 O 0.9338(4) 0.0898(3) 0.54151(19) 0.0452(10) Uani 1 1 d D
H5 H 0.948(6) 0.153(2) 0.565(2) 0.049(17) Uiso 1 1 d D
O6 O 0.7998(4) -0.0788(3) 0.5061(2) 0.0471(10) Uani 1 1 d D
H6 H 0.884(4) -0.079(5) 0.489(3) 0.057 Uiso 1 1 d D
N3 N 0.5184(4) 0.3331(3) 0.60559(17) 0.0256(9) Uani 1 1 d .
C26 C 0.6494(5) 0.1404(4) 0.5934(2) 0.0257(11) Uani 1 1 d .
H26A H 0.7296 0.1973 0.5919 0.031 Uiso 1 1 calc R
C27 C 0.6625(5) 0.0411(4) 0.5670(2) 0.0267(11) Uani 1 1 d .
C28 C 0.5424(5) -0.0399(4) 0.5705(2) 0.0302(12) Uani 1 1 d .
H28A H 0.5469 -0.1078 0.5530 0.036 Uiso 1 1 calc R
C29 C 0.4175(6) -0.0249(4) 0.5984(2) 0.0328(12) Uani 1 1 d .
H29A H 0.3375 -0.0819 0.6000 0.039 Uiso 1 1 calc R
C30 C 0.4089(6) 0.0746(4) 0.6242(2) 0.0346(13) Uani 1 1 d .
H30A H 0.3231 0.0852 0.6438 0.042 Uiso 1 1 calc R
C31 C 0.5266(5) 0.1586(3) 0.6213(2) 0.0252(11) Uani 1 1 d .
C32 C 0.5211(6) 0.2647(4) 0.6534(2) 0.0315(12) Uani 1 1 d .
H32A H 0.6066 0.2973 0.6857 0.038 Uiso 1 1 calc R
H32B H 0.4335 0.2596 0.6794 0.038 Uiso 1 1 calc R
C33 C 0.4020(5) 0.3092(4) 0.5610(2) 0.0282(11) Uani 1 1 d .
H33B H 0.3266 0.2479 0.5584 0.034 Uiso 1 1 calc R
C34 C 0.3939(5) 0.3740(3) 0.5197(2) 0.0244(11) Uani 1 1 d .
H34B H 0.3119 0.3573 0.4888 0.029 Uiso 1 1 calc R
C35 C 0.5033(5) 0.4636(3) 0.5221(2) 0.0202(10) Uani 1 1 d .
C36 C 0.6233(5) 0.4849(4) 0.5681(2) 0.0254(11) Uani 1 1 d .
H36B H 0.7022 0.5443 0.5707 0.030 Uiso 1 1 calc R
C37 C 0.6242(5) 0.4185(4) 0.6092(2) 0.0249(11) Uani 1 1 d .
H37A H 0.7036 0.4342 0.6415 0.030 Uiso 1 1 calc R
B3 B 0.8048(7) 0.0195(4) 0.5375(3) 0.0343(15) Uani 1 1 d .
S1 S 0.07629(12) 0.24077(9) 0.22006(5) 0.0212(3) Uani 1 1 d .
S2 S 0.39547(13) 0.56884(10) 0.13505(6) 0.0264(3) Uani 1 1 d .
S3 S 1.01604(13) 0.62244(9) 0.38605(6) 0.0247(3) Uani 1 1 d .
O7 O -0.0004(3) 0.2835(2) 0.27541(14) 0.0240(7) Uani 1 1 d .
O8 O 0.0981(3) 0.1434(2) 0.22564(15) 0.0277(8) Uani 1 1 d .
O9 O 0.0098(3) 0.2375(2) 0.15483(13) 0.0256(8) Uani 1 1 d .
O10 O 0.2622(4) 0.5253(3) 0.09151(17) 0.0420(10) Uani 1 1 d .
O11 O 0.5235(3) 0.5700(3) 0.09761(15) 0.0314(8) Uani 1 1 d .
O12 O 0.4038(4) 0.6665(3) 0.17924(16) 0.0383(9) Uani 1 1 d .
O13 O 0.9711(4) 0.7164(2) 0.39772(15) 0.0317(8) Uani 1 1 d .
O14 O 1.0871(3) 0.6049(2) 0.32361(14) 0.0292(8) Uani 1 1 d .
O15 O 1.1002(3) 0.6146(2) 0.44429(14) 0.0301(8) Uani 1 1 d .
O16 O 0.7022(4) 0.3007(2) 0.45141(14) 0.0247(7) Uani 1 1 d D
H16 H 0.777(3) 0.317(4) 0.4760(19) 0.030 Uiso 1 1 d D
C38 C 0.2501(5) 0.3317(3) 0.2263(2) 0.0183(10) Uani 1 1 d .
C39 C 0.2658(5) 0.4017(3) 0.1851(2) 0.0220(10) Uani 1 1 d .
H39 H 0.1883 0.3942 0.1535 0.026 Uiso 1 1 calc R
C40 C 0.3892(5) 0.4812(3) 0.1884(2) 0.0197(10) Uani 1 1 d .
C41 C 0.5077(5) 0.4938(3) 0.23480(19) 0.0167(9) Uani 1 1 d .
C42 C 0.6366(5) 0.5745(3) 0.2410(2) 0.0207(10) Uani 1 1 d .
H42 H 0.6453 0.6222 0.2130 0.025 Uiso 1 1 calc R
C43 C 0.7493(5) 0.5860(3) 0.2863(2) 0.0212(10) Uani 1 1 d .
H43 H 0.8340 0.6416 0.2896 0.025 Uiso 1 1 calc R
C44 C 0.7403(5) 0.5147(3) 0.32890(19) 0.0190(10) Uani 1 1 d .
C45 C 0.8535(5) 0.5227(3) 0.3773(2) 0.0208(10) Uani 1 1 d .
C46 C 0.8408(5) 0.4521(3) 0.4168(2) 0.0205(10) Uani 1 1 d .
H46 H 0.9183 0.4591 0.4483 0.025 Uiso 1 1 calc R
C47 C 0.7183(5) 0.3720(3) 0.4115(2) 0.0198(10) Uani 1 1 d .
C48 C 0.6009(5) 0.3598(3) 0.36478(19) 0.0185(10) Uani 1 1 d .
C49 C 0.4708(5) 0.2799(3) 0.3600(2) 0.0208(10) Uani 1 1 d .
H49 H 0.4632 0.2315 0.3875 0.025 Uiso 1 1 calc R
C50 C 0.3572(5) 0.2709(3) 0.3171(2) 0.0186(10) Uani 1 1 d .
H50 H 0.2705 0.2176 0.3160 0.022 Uiso 1 1 calc R
C51 C 0.3658(5) 0.3406(3) 0.2733(2) 0.0171(9) Uani 1 1 d .
C52 C 0.4951(5) 0.4210(3) 0.27623(19) 0.0181(10) Uani 1 1 d .
C53 C 0.6141(5) 0.4321(3) 0.32372(19) 0.0178(10) Uani 1 1 d .
C54 C 0.0278(7) 0.2252(5) 0.4219(3) 0.0515(16) Uani 1 1 d .
H54A H 0.0808 0.1780 0.3990 0.077 Uiso 1 1 calc R
H54B H -0.0736 0.2016 0.4040 0.077 Uiso 1 1 calc R
H54C H 0.0321 0.2276 0.4703 0.077 Uiso 1 1 calc R
O17 O 0.0913(4) 0.3234(3) 0.41073(16) 0.0360(9) Uani 1 1 d D
H17 H 0.068(5) 0.313(4) 0.3689(11) 0.043 Uiso 1 1 d D
O18 O 0.3628(5) 0.3354(3) 0.00537(19) 0.0536(11) Uani 1 1 d D
H18C H 0.421(5) 0.304(3) -0.016(3) 0.064 Uiso 1 1 d D
H18D H 0.386(6) 0.3985(17) 0.005(3) 0.064 Uiso 1 1 d D

loop_
_atom_site_aniso_label
_atom_site_aniso_U_11
_atom_site_aniso_U_22
_atom_site_aniso_U_33
_atom_site_aniso_U_23
_atom_site_aniso_U_13
_atom_site_aniso_U_12
O1 0.028(2) 0.0263(19) 0.040(2) 0.0067(16) -0.0096(15) 0.0100(17)
O2 0.029(2) 0.029(2) 0.046(2) 0.0055(16) -0.0073(17) 0.0141(18)
O3 0.0235(18) 0.035(2) 0.0244(17) 0.0020(14) -0.0100(14) 0.0134(16)
O4 0.0235(19) 0.034(2) 0.0210(17) 0.0011(14) -0.0067(13) 0.0111(16)
N1 0.028(2) 0.017(2) 0.033(2) 0.0078(17) 0.0040(18) 0.0094(19)
N2 0.016(2) 0.020(2) 0.0204(19) 0.0002(15) -0.0069(15) 0.0074(17)
C1 0.021(3) 0.020(3) 0.028(2) 0.0100(19) -0.0034(19) 0.004(2)
C2 0.023(3) 0.024(3) 0.027(2) 0.009(2) -0.002(2) 0.006(2)
C3 0.030(3) 0.028(3) 0.027(3) 0.006(2) -0.006(2) 0.007(2)
C4 0.023(3) 0.033(3) 0.034(3) 0.015(2) -0.009(2) 0.007(2)
C5 0.024(3) 0.027(3) 0.040(3) 0.018(2) -0.005(2) 0.010(2)
C6 0.026(3) 0.016(2) 0.031(3) 0.010(2) 0.001(2) 0.002(2)
C7 0.037(3) 0.024(3) 0.039(3) 0.016(2) 0.012(2) 0.012(2)
C8 0.027(3) 0.025(3) 0.024(2) 0.004(2) 0.001(2) 0.012(2)
C9 0.025(3) 0.015(2) 0.025(2) 0.0024(18) -0.0022(19) 0.008(2)
C10 0.022(3) 0.019(2) 0.020(2) 0.0014(18) -0.0015(18) 0.012(2)
C11 0.028(3) 0.025(3) 0.023(2) 0.002(2) -0.004(2) 0.013(2)
C12 0.031(3) 0.029(3) 0.032(3) 0.009(2) -0.004(2) 0.017(2)
C13 0.022(3) 0.022(3) 0.020(2) 0.0009(19) -0.0085(18) 0.009(2)
C14 0.022(3) 0.022(3) 0.017(2) 0.0020(18) -0.0093(18) 0.004(2)
C15 0.021(2) 0.018(2) 0.020(2) 0.0012(18) 0.0003(18) 0.010(2)
C16 0.015(2) 0.023(3) 0.024(2) 0.0005(19) -0.0065(18) 0.008(2)
C17 0.018(2) 0.021(3) 0.019(2) 0.0019(18) -0.0043(18) 0.007(2)
C18 0.017(2) 0.020(2) 0.023(2) 0.0056(19) -0.0071(18) 0.004(2)
C19 0.019(2) 0.019(2) 0.017(2) 0.0053(18) -0.0044(18) 0.001(2)
C20 0.018(3) 0.031(3) 0.021(2) 0.005(2) -0.0085(19) 0.008(2)
C21 0.024(3) 0.027(3) 0.030(3) -0.005(2) -0.006(2) 0.012(2)
C22 0.026(3) 0.024(3) 0.020(2) 0.0011(19) -0.0091(19) 0.004(2)
C23 0.022(3) 0.021(3) 0.022(2) 0.0062(19) -0.0056(19) 0.001(2)
C24 0.015(2) 0.023(3) 0.020(2) 0.0047(18) -0.0053(18) 0.004(2)
C25 0.025(3) 0.039(3) 0.030(3) 0.004(2) -0.005(2) 0.014(2)
B1 0.031(3) 0.028(3) 0.022(3) 0.004(2) -0.005(2) 0.006(3)
B2 0.023(3) 0.018(3) 0.022(3) 0.005(2) -0.010(2) 0.001(2)
O5 0.038(2) 0.028(2) 0.061(3) -0.0110(19) -0.0059(19) 0.011(2)
O6 0.031(2) 0.030(2) 0.075(3) -0.0057(19) -0.009(2) 0.014(2)
N3 0.036(3) 0.021(2) 0.021(2) 0.0017(16) -0.0048(17) 0.013(2)
C26 0.029(3) 0.021(3) 0.027(2) 0.003(2) -0.010(2) 0.009(2)
C27 0.033(3) 0.022(3) 0.024(2) 0.003(2) -0.012(2) 0.007(2)
C28 0.038(3) 0.022(3) 0.033(3) 0.008(2) -0.010(2) 0.011(2)
C29 0.038(3) 0.025(3) 0.031(3) 0.005(2) -0.003(2) 0.002(2)
C30 0.037(3) 0.042(3) 0.026(3) 0.012(2) -0.003(2) 0.009(3)
C31 0.033(3) 0.021(3) 0.022(2) 0.0057(19) -0.006(2) 0.008(2)
C32 0.049(3) 0.029(3) 0.022(2) 0.005(2) -0.005(2) 0.020(3)
C33 0.033(3) 0.027(3) 0.021(2) 0.001(2) -0.011(2) 0.006(2)
C34 0.030(3) 0.023(3) 0.018(2) -0.0001(19) -0.0099(19) 0.007(2)
C35 0.025(3) 0.019(2) 0.016(2) -0.0041(17) -0.0076(18) 0.013(2)
C36 0.028(3) 0.027(3) 0.021(2) 0.000(2) -0.007(2) 0.012(2)
C37 0.031(3) 0.026(3) 0.020(2) 0.000(2) -0.007(2) 0.016(2)
B3 0.034(4) 0.024(3) 0.038(3) -0.006(3) -0.020(3) 0.007(3)
S1 0.0201(6) 0.0229(6) 0.0195(6) 0.0009(5) -0.0092(5) 0.0072(5)
S2 0.0246(7) 0.0328(7) 0.0283(6) 0.0145(5) -0.0031(5) 0.0130(6)
S3 0.0245(7) 0.0223(7) 0.0248(6) 0.0039(5) -0.0080(5) 0.0034(5)
O7 0.0197(18) 0.0263(19) 0.0233(16) -0.0006(13) -0.0060(13) 0.0066(15)
O8 0.0278(19) 0.0208(18) 0.0327(18) 0.0001(14) -0.0127(14) 0.0084(15)
O9 0.0236(18) 0.0334(19) 0.0172(15) -0.0014(13) -0.0147(13) 0.0090(15)
O10 0.024(2) 0.060(3) 0.048(2) 0.0338(19) -0.0147(16) 0.0068(19)
O11 0.031(2) 0.043(2) 0.0294(18) 0.0188(16) 0.0010(15) 0.0172(17)
O12 0.055(3) 0.037(2) 0.036(2) 0.0121(16) 0.0018(17) 0.031(2)
O13 0.032(2) 0.0224(19) 0.0377(19) 0.0005(14) -0.0111(15) 0.0081(16)
O14 0.0270(19) 0.038(2) 0.0221(17) 0.0078(14) -0.0042(14) 0.0081(16)
O15 0.032(2) 0.031(2) 0.0253(17) 0.0100(14) -0.0110(14) 0.0031(16)
O16 0.032(2) 0.0144(17) 0.0263(18) 0.0043(13) -0.0100(14) 0.0038(15)
C38 0.017(2) 0.020(2) 0.019(2) 0.0035(18) -0.0045(18) 0.007(2)
C39 0.019(3) 0.030(3) 0.018(2) 0.0013(19) -0.0040(18) 0.012(2)
C40 0.017(2) 0.024(3) 0.019(2) 0.0035(18) -0.0039(18) 0.009(2)
C41 0.019(2) 0.019(2) 0.014(2) 0.0006(17) -0.0025(17) 0.010(2)
C42 0.022(3) 0.023(3) 0.020(2) 0.0049(18) -0.0015(18) 0.009(2)
C43 0.021(3) 0.016(2) 0.026(2) -0.0007(19) -0.0021(19) 0.008(2)
C44 0.021(3) 0.021(2) 0.014(2) -0.0006(18) -0.0061(18) 0.008(2)
C45 0.019(3) 0.020(2) 0.020(2) -0.0016(18) -0.0065(18) 0.005(2)
C46 0.016(2) 0.024(3) 0.019(2) -0.0005(18) -0.0059(18) 0.005(2)
C47 0.022(3) 0.020(2) 0.017(2) -0.0015(18) -0.0067(18) 0.010(2)
C48 0.020(2) 0.020(2) 0.015(2) -0.0005(17) -0.0034(17) 0.007(2)
C49 0.024(3) 0.020(3) 0.017(2) 0.0014(18) -0.0056(18) 0.006(2)
C50 0.015(2) 0.014(2) 0.021(2) 0.0001(18) -0.0055(18) -0.0013(19)
C51 0.019(2) 0.017(2) 0.017(2) 0.0003(17) -0.0079(17) 0.010(2)
C52 0.019(2) 0.021(2) 0.015(2) -0.0021(17) -0.0055(17) 0.013(2)
C53 0.021(3) 0.020(2) 0.011(2) -0.0005(17) -0.0037(17) 0.007(2)
C54 0.051(4) 0.055(4) 0.047(4) 0.014(3) -0.003(3) 0.009(3)
O17 0.039(2) 0.039(2) 0.0251(18) 0.0000(16) -0.0103(16) 0.0095(18)
O18 0.076(3) 0.039(3) 0.041(2) 0.013(2) -0.013(2) 0.005(2)

loop_
_atom_type_symbol
_atom_type_description
_atom_type_scat_dispersion_real
_atom_type_scat_dispersion_imag
_atom_type_scat_source
C C 0.0033 0.0016 'International Tables Vol C Tables 4.2.6.8 and 6.1.1.4'
H H 0.0000 0.0000 'International Tables Vol C Tables 4.2.6.8 and 6.1.1.4'
B B 0.0013 0.0007 'International Tables Vol C Tables 4.2.6.8 and 6.1.1.4'
N N 0.0061 0.0033 'International Tables Vol C Tables 4.2.6.8 and 6.1.1.4'
O O 0.0106 0.0060 'International Tables Vol C Tables 4.2.6.8 and 6.1.1.4'
S S 0.1246 0.1234 'International Tables Vol C Tables 4.2.6.8 and 6.1.1.4'

loop_
_geom_angle_atom_site_label_1
_geom_angle_atom_site_label_2
_geom_angle_atom_site_label_3
_geom_angle
_geom_angle_site_symmetry_3
B1 O1 H1 119(4) .
B1 O2 H2 116(4) .
B2 O3 C25 121.2(3) .
B2 O4 H4 120(3) .
C12 N1 C8 120.5(4) .
C12 N1 C7 119.8(4) .
C8 N1 C7 119.6(4) .
C17 N2 C13 119.9(4) .
C17 N2 C18 121.1(3) .
C13 N2 C18 119.0(3) .
C2 C1 C6 121.4(4) .
C2 C1 H1B 119.3 .
C6 C1 H1B 119.3 .
C1 C2 C3 117.0(4) .
C1 C2 B1 123.7(4) .
C3 C2 B1 119.1(4) .
C4 C3 C2 121.1(4) .
C4 C3 H3A 119.5 .
C2 C3 H3A 119.5 .
C5 C4 C3 120.6(4) .
C5 C4 H4B 119.7 .
C3 C4 H4B 119.7 .
C4 C5 C6 119.8(4) .
C4 C5 H5A 120.1 .
C6 C5 H5A 120.1 .
C5 C6 C1 120.0(4) .
C5 C6 C7 119.3(4) .
C1 C6 C7 120.7(4) .
N1 C7 C6 110.6(4) .
N1 C7 H7A 109.5 .
C6 C7 H7A 109.5 .
N1 C7 H7B 109.5 .
C6 C7 H7B 109.5 .
H7A C7 H7B 108.1 .
N1 C8 C9 121.0(4) .
N1 C8 H8A 119.5 .
C9 C8 H8A 119.5 .
C8 C9 C10 120.1(4) .
C8 C9 H9A 119.9 .
C10 C9 H9A 119.9 .
C11 C10 C9 117.0(4) .
C11 C10 C15 121.2(4) .
C9 C10 C15 121.7(4) .
C12 C11 C10 120.5(4) .
C12 C11 H11A 119.8 .
C10 C11 H11A 119.8 .
N1 C12 C11 120.9(4) .
N1 C12 H12A 119.5 .
C11 C12 H12A 119.5 .
N2 C13 C14 120.4(4) .
N2 C13 H13B 119.8 .
C14 C13 H13B 119.8 .
C13 C14 C15 121.2(4) .
C13 C14 H14A 119.4 .
C15 C14 H14A 119.4 .
C16 C15 C14 116.5(4) .
C16 C15 C10 122.6(4) .
C14 C15 C10 120.9(4) .
C17 C16 C15 120.8(4) .
C17 C16 H16A 119.6 .
C15 C16 H16A 119.6 .
N2 C17 C16 121.2(4) .
N2 C17 H17A 119.4 .
C16 C17 H17A 119.4 .
N2 C18 C19 110.4(3) .
N2 C18 H18A 109.6 .
C19 C18 H18A 109.6 .
N2 C18 H18B 109.6 .
C19 C18 H18B 109.6 .
H18A C18 H18B 108.1 .
C20 C19 C24 120.2(4) .
C20 C19 C18 119.9(4) .
C24 C19 C18 119.9(4) .
C19 C20 C21 120.4(4) .
C19 C20 H20A 119.8 .
C21 C20 H20A 119.8 .
C20 C21 C22 119.1(4) .
C20 C21 H21A 120.4 .
C22 C21 H21A 120.4 .
C23 C22 C21 121.8(4) .
C23 C22 H22A 119.1 .
C21 C22 H22A 119.1 .
C22 C23 C24 117.6(4) .
C22 C23 B2 124.3(4) .
C24 C23 B2 118.1(4) .
C19 C24 C23 120.8(4) .
C19 C24 H24A 119.6 .
C23 C24 H24A 119.6 .
O3 C25 H25A 109.5 .
O3 C25 H25B 109.5 .
H25A C25 H25B 109.5 .
O3 C25 H25C 109.5 .
H25A C25 H25C 109.5 .
H25B C25 H25C 109.5 .
O1 B1 O2 113.7(5) .
O1 B1 C2 125.9(5) .
O2 B1 C2 120.3(4) .
O3 B2 O4 119.2(4) .
O3 B2 C23 117.2(4) .
O4 B2 C23 123.6(4) .
B3 O5 H5 122(4) .
B3 O6 H6 109(4) .
C37 N3 C33 120.4(4) .
C37 N3 C32 120.7(4) .
C33 N3 C32 118.9(4) .
C31 C26 C27 123.2(5) .
C31 C26 H26A 118.4 .
C27 C26 H26A 118.4 .
C28 C27 C26 116.3(5) .
C28 C27 B3 120.2(4) .
C26 C27 B3 123.5(5) .
C29 C28 C27 122.3(5) .
C29 C28 H28A 118.9 .
C27 C28 H28A 118.9 .
C28 C29 C30 119.7(5) .
C28 C29 H29A 120.2 .
C30 C29 H29A 120.2 .
C29 C30 C31 120.1(5) .
C29 C30 H30A 120.0 .
C31 C30 H30A 120.0 .
C26 C31 C30 118.4(5) .
C26 C31 C32 121.4(5) .
C30 C31 C32 119.9(5) .
C31 C32 N3 115.4(4) .
C31 C32 H32A 108.4 .
N3 C32 H32A 108.4 .
C31 C32 H32B 108.4 .
N3 C32 H32B 108.4 .
H32A C32 H32B 107.5 .
N3 C33 C34 119.6(5) .
N3 C33 H33B 120.2 .
C34 C33 H33B 120.2 .
C33 C34 C35 121.3(4) .
C33 C34 H34B 119.4 .
C35 C34 H34B 119.4 .
C34 C35 C36 117.4(4) .
C34 C35 C35 122.4(5) 2_666
C36 C35 C35 120.2(5) 2_666
C37 C36 C35 118.8(5) .
C37 C36 H36B 120.6 .
C35 C36 H36B 120.6 .
N3 C37 C36 122.5(4) .
N3 C37 H37A 118.8 .
C36 C37 H37A 118.8 .
O5 B3 O6 116.5(5) .
O5 B3 C27 125.3(5) .
O6 B3 C27 118.2(5) .
O8 S1 O9 113.04(18) .
O8 S1 O7 112.98(19) .
O9 S1 O7 111.69(18) .
O8 S1 C38 108.20(19) .
O9 S1 C38 105.25(19) .
O7 S1 C38 104.98(19) .
O12 S2 O11 112.7(2) .
O12 S2 O10 114.3(2) .
O11 S2 O10 112.1(2) .
O12 S2 C40 106.14(19) .
O11 S2 C40 106.25(19) .
O10 S2 C40 104.6(2) .
O14 S3 O13 113.0(2) .
O14 S3 O15 112.7(2) .
O13 S3 O15 112.63(19) .
O14 S3 C45 106.7(2) .
O13 S3 C45 105.2(2) .
O15 S3 C45 105.88(19) .
C47 O16 H16 107(3) .
C39 C38 C51 119.6(4) .
C39 C38 S1 116.1(3) .
C51 C38 S1 124.1(3) .
C40 C39 C38 122.5(4) .
C40 C39 H39 118.7 .
C38 C39 H39 118.7 .
C39 C40 C41 120.1(4) .
C39 C40 S2 118.8(3) .
C41 C40 S2 121.1(3) .
C42 C41 C40 122.7(4) .
C42 C41 C52 119.2(4) .
C40 C41 C52 118.1(4) .
C43 C42 C41 122.0(4) .
C43 C42 H42 119.0 .
C41 C42 H42 119.0 .
C42 C43 C44 120.4(4) .
C42 C43 H43 119.8 .
C44 C43 H43 119.8 .
C53 C44 C45 117.3(4) .
C53 C44 C43 119.5(4) .
C45 C44 C43 123.2(4) .
C46 C45 C44 121.3(4) .
C46 C45 S3 118.4(3) .
C44 C45 S3 120.2(3) .
C47 C46 C45 121.1(4) .
C47 C46 H46 119.4 .
C45 C46 H46 119.4 .
C46 C47 O16 122.2(4) .
C46 C47 C48 120.6(4) .
O16 C47 C48 117.2(4) .
C49 C48 C53 119.9(4) .
C49 C48 C47 121.7(4) .
C53 C48 C47 118.4(4) .
C50 C49 C48 121.5(4) .
C50 C49 H49 119.3 .
C48 C49 H49 119.3 .
C49 C50 C51 121.0(4) .
C49 C50 H50 119.5 .
C51 C50 H50 119.5 .
C52 C51 C38 118.5(4) .
C52 C51 C50 119.0(3) .
C38 C51 C50 122.5(4) .
C51 C52 C41 121.1(4) .
C51 C52 C53 119.7(4) .
C41 C52 C53 119.2(4) .
C44 C53 C48 121.3(4) .
C44 C53 C52 119.8(4) .
C48 C53 C52 118.9(4) .
O17 C54 H54A 109.5 .
O17 C54 H54B 109.5 .
H54A C54 H54B 109.5 .
O17 C54 H54C 109.5 .
H54A C54 H54C 109.5 .
H54B C54 H54C 109.5 .
C54 O17 H17 99(4) .
H18C O18 H18D 112(3) .

loop_
_geom_bond_atom_site_label_1
_geom_bond_atom_site_label_2
_geom_bond_distance
_geom_bond_site_symmetry_2
O1 B1 1.359(6) .
O1 H1 0.860(19) .
O2 B1 1.366(6) .
O2 H2 0.85(2) .
O3 B2 1.357(6) .
O3 C25 1.433(5) .
O4 B2 1.366(5) .
O4 H4 0.867(19) .
N1 C12 1.341(6) .
N1 C8 1.353(5) .
N1 C7 1.491(6) .
N2 C17 1.348(5) .
N2 C13 1.354(5) .
N2 C18 1.484(5) .
C1 C2 1.393(6) .
C1 C6 1.393(6) .
C1 H1B 0.9500 .
C2 C3 1.412(6) .
C2 B1 1.567(7) .
C3 C4 1.388(6) .
C3 H3A 0.9500 .
C4 C5 1.366(7) .
C4 H4B 0.9500 .
C5 C6 1.387(6) .
C5 H5A 0.9500 .
C6 C7 1.507(6) .
C7 H7A 0.9900 .
C7 H7B 0.9900 .
C8 C9 1.366(6) .
C8 H8A 0.9500 .
C9 C10 1.409(6) .
C9 H9A 0.9500 .
C10 C11 1.400(6) .
C10 C15 1.471(6) .
C11 C12 1.372(6) .
C11 H11A 0.9500 .
C12 H12A 0.9500 .
C13 C14 1.361(6) .
C13 H13B 0.9500 .
C14 C15 1.403(6) .
C14 H14A 0.9500 .
C15 C16 1.390(6) .
C16 C17 1.365(6) .
C16 H16A 0.9500 .
C17 H17A 0.9500 .
C18 C19 1.523(6) .
C18 H18A 0.9900 .
C18 H18B 0.9900 .
C19 C20 1.378(6) .
C19 C24 1.394(6) .
C20 C21 1.385(6) .
C20 H20A 0.9500 .
C21 C22 1.400(6) .
C21 H21A 0.9500 .
C22 C23 1.390(6) .
C22 H22A 0.9500 .
C23 C24 1.407(6) .
C23 B2 1.568(7) .
C24 H24A 0.9500 .
C25 H25A 0.9800 .
C25 H25B 0.9800 .
C25 H25C 0.9800 .
O5 B3 1.344(7) .
O5 H5 0.89(2) .
O6 B3 1.371(7) .
O6 H6 0.88(2) .
N3 C37 1.327(6) .
N3 C33 1.357(5) .
N3 C32 1.501(5) .
C26 C31 1.372(6) .
C26 C27 1.412(6) .
C26 H26A 0.9500 .
C27 C28 1.392(7) .
C27 B3 1.570(8) .
C28 C29 1.376(7) .
C28 H28A 0.9500 .
C29 C30 1.398(7) .
C29 H29A 0.9500 .
C30 C31 1.402(7) .
C30 H30A 0.9500 .
C31 C32 1.498(6) .
C32 H32A 0.9900 .
C32 H32B 0.9900 .
C33 C34 1.372(6) .
C33 H33B 0.9500 .
C34 C35 1.388(6) .
C34 H34B 0.9500 .
C35 C36 1.406(6) .
C35 C35 1.500(8) 2_666
C36 C37 1.372(6) .
C36 H36B 0.9500 .
C37 H37A 0.9500 .
S1 O8 1.452(3) .
S1 O9 1.456(3) .
S1 O7 1.458(3) .
S1 C38 1.787(4) .
S2 O12 1.445(3) .
S2 O11 1.447(3) .
S2 O10 1.460(3) .
S2 C40 1.786(4) .
S3 O14 1.451(3) .
S3 O13 1.457(3) .
S3 O15 1.469(3) .
S3 C45 1.766(5) .
O16 C47 1.387(5) .
O16 H16 0.827(19) .
C38 C39 1.391(6) .
C38 C51 1.424(5) .
C39 C40 1.376(6) .
C39 H39 0.9500 .
C40 C41 1.423(5) .
C41 C42 1.413(6) .
C41 C52 1.430(6) .
C42 C43 1.370(6) .
C42 H42 0.9500 .
C43 C44 1.434(6) .
C43 H43 0.9500 .
C44 C53 1.413(6) .
C44 C45 1.428(5) .
C45 C46 1.375(6) .
C46 C47 1.371(6) .
C46 H46 0.9500 .
C47 C48 1.421(6) .
C48 C49 1.417(6) .
C48 C53 1.419(6) .
C49 C50 1.354(6) .
C49 H49 0.9500 .
C50 C51 1.437(6) .
C50 H50 0.9500 .
C51 C52 1.420(6) .
C52 C53 1.445(5) .
C54 O17 1.404(6) .
C54 H54A 0.9800 .
C54 H54B 0.9800 .
C54 H54C 0.9800 .
O17 H17 0.850(19) .
O18 H18C 0.865(19) .
O18 H18D 0.848(19) .

loop_
_geom_hbond_atom_site_label_D
_geom_hbond_atom_site_label_H
_geom_hbond_atom_site_label_A
_geom_hbond_distance_DH
_geom_hbond_distance_HA
_geom_hbond_distance_DA
_geom_hbond_angle_DHA
_geom_hbond_site_symmetry_A
O18 H18D O11 0.848(19) 2.34(5) 2.779(5) 112(4) 2_665
O1 H1 O12 0.860(19) 2.12(3) 2.914(5) 153(5) .
O2 H2 O8 0.85(2) 2.18(2) 3.017(5) 166(5) 1_665
O4 H4 O9 0.867(19) 1.88(2) 2.735(4) 168(5) 2
O5 H5 O13 0.89(2) 1.77(3) 2.626(5) 162(5) 2_766
O6 H6 O5 0.88(2) 1.89(2) 2.769(5) 174(6) 2_756
O16 H16 O15 0.827(19) 1.91(3) 2.681(4) 155(5) 2_766
O17 H17 O7 0.850(19) 1.93(2) 2.780(4) 176(5) .
